data_8102496
loop_
_publ_author_name
'Zhaowei Yan'
'Taohai Li'

_publ_section_title
;
 Crystal structure of
 (1,8-dimethyl-1,3,6,8,10,13-hexaazacyclotetradecane)nickel(II)
 diperchlorate, [Ni(C10H26N6)][ClO4]2
;
_journal_issue 3
_journal_name_full 'Zeitschrift f\"ur Kristallographie - New Crystal Structures'
_journal_page_first 505
_journal_volume 224
_journal_year 2009
_chemical_formula_moiety 'C10 H26 N6 Ni, 2(Cl O4)'
_chemical_formula_sum 'C10 H26 Cl2 N6 Ni O8'
_chemical_formula_weight 487.98
_chemical_name_systematic
;
(1,8-dimethyl-1,3,6,8,10,13-hexaazacyclotetradecane)nickel(II) diperchlorate
;
_space_group_IT_number 14
_symmetry_cell_setting monoclinic
_symmetry_space_group_name_Hall '-P 2yn'
_symmetry_space_group_name_H-M 'P 1 21/n 1'
_atom_sites_solution_hydrogens geom
_atom_sites_solution_primary direct
_atom_sites_solution_secondary difmap
_audit_creation_method SHELXL-97
_audit_update_record
;
2009-06-09 # Formatted by publCIF

2009-06-10 # Formatted by IUCr publCIF system
;
_cell_angle_alpha 90.00
_cell_angle_beta 102.450(11)
_cell_angle_gamma 90.00
_cell_formula_units_Z 2
_cell_length_a 8.536(5)
_cell_length_b 8.730(5)
_cell_length_c 12.736(7)
_cell_measurement_reflns_used 1100
_cell_measurement_temperature 173(2)
_cell_measurement_theta_max 27.4487
_cell_measurement_theta_min 2.3328
_cell_volume 926.8(9)
_computing_cell_refinement 'CrystalClear (Rigaku Corp., 2001)'
_computing_data_collection 'CrystalClear (Rigaku Corp., 2001)'
_computing_data_reduction 'CrystalClear (Rigaku Corp., 2001)'
_computing_molecular_graphics 'SHELXL-97 (Sheldrick, 2008)'
_computing_publication_material 'SHELXL-97 (Sheldrick, 2008)'
_computing_structure_refinement 'SHELXL-97 (Sheldrick, 2008)'
_computing_structure_solution 'SHELXS-97 (Sheldrick, 2008)'
_diffrn_ambient_temperature 173(2)
_diffrn_detector_area_resol_mean 13.6612
_diffrn_measured_fraction_theta_full 0.999
_diffrn_measured_fraction_theta_max 0.999
_diffrn_measurement_device_type
;
Mercury70 (2x2 bin mode)
;
_diffrn_measurement_method CCD_Profile_fitting
_diffrn_radiation_monochromator graphite
_diffrn_radiation_source 'fine-focus sealed tube'
_diffrn_radiation_type MoK\a
_diffrn_radiation_wavelength 0.71073
_diffrn_reflns_av_R_equivalents 0.0193
_diffrn_reflns_av_sigmaI/netI 0.0165
_diffrn_reflns_limit_h_max 10
_diffrn_reflns_limit_h_min -10
_diffrn_reflns_limit_k_max 10
_diffrn_reflns_limit_k_min -8
_diffrn_reflns_limit_l_max 15
_diffrn_reflns_limit_l_min -13
_diffrn_reflns_number 5751
_diffrn_reflns_theta_full 24.99
_diffrn_reflns_theta_max 24.99
_diffrn_reflns_theta_min 2.63
_diffrn_standards_decay_% 0
_diffrn_standards_interval_count none
_diffrn_standards_interval_time none
_diffrn_standards_number none
_exptl_absorpt_coefficient_mu 1.389
_exptl_absorpt_correction_T_max 0.738
_exptl_absorpt_correction_T_min 0.601
_exptl_absorpt_correction_type multi-scan
_exptl_absorpt_process_details Multi-scan
_exptl_crystal_colour Red
_exptl_crystal_density_diffrn 1.749
_exptl_crystal_density_method 'not measured'
_exptl_crystal_description Prism
_exptl_crystal_F_000 508
_exptl_crystal_size_max 0.40
_exptl_crystal_size_mid 0.31
_exptl_crystal_size_min 0.22
_refine_diff_density_max 1.303
_refine_diff_density_min -0.614
_refine_diff_density_rms 0.099
_refine_ls_extinction_method none
_refine_ls_goodness_of_fit_ref 1.060
_refine_ls_hydrogen_treatment mixed
_refine_ls_matrix_type full
_refine_ls_number_parameters 133
_refine_ls_number_reflns 1633
_refine_ls_number_restraints 0
_refine_ls_restrained_S_all 1.060
_refine_ls_R_factor_all 0.0523
_refine_ls_R_factor_gt 0.0490
_refine_ls_shift/su_max 0.000
_refine_ls_shift/su_mean 0.000
_refine_ls_structure_factor_coef Fsqd
_refine_ls_weighting_details 'calc w=1/[\s^2^(Fo^2^)+(0.0843P)^2^+2.0274P] where P=(Fo^2^+2Fc^2^)/3'
_refine_ls_weighting_scheme calc
_refine_ls_wR_factor_gt 0.1378
_refine_ls_wR_factor_ref 0.1416
_reflns_number_gt 1499
_reflns_number_total 1633
_reflns_threshold_expression >2sigma(I)
_cod_data_source_file 1267-2690.cff
_cod_data_source_block I
_cod_depositor_comments
;
The following automatic conversions were performed:
'_exptl_absorpt_correction_type' value 'Multi-scan' changed to
'multi-scan' according to
'/home/saulius/struct/CIF-dictionaries/cif_core.dic' dictionary named
'cif_core.dic' version 2.4.1 from 2010-06-29.

Automatic conversion script
Id: cif_fix_enum 1555 2011-01-17 13:19:09Z saulius 
;
_cod_original_cell_volume 926.7(9)
_cod_original_sg_symbol_Hall -P2yn
_cod_original_sg_symbol_H-M P21/n
_cod_database_code 8102496

loop_
_symmetry_equiv_pos_as_xyz
'x, y, z'
'-x+1/2, y+1/2, -z+1/2'
'-x, -y, -z'
'x-1/2, -y-1/2, z-1/2'

loop_
_atom_site_label
_atom_site_type_symbol
_atom_site_fract_x
_atom_site_fract_y
_atom_site_fract_z
_atom_site_U_iso_or_equiv
_atom_site_adp_type
_atom_site_occupancy
_atom_site_symmetry_multiplicity
_atom_site_calc_flag
_atom_site_refinement_flags
_atom_site_disorder_assembly
_atom_site_disorder_group
Ni1 Ni 0.0000 0.5000 0.5000 0.0267(3) Uani 1 2 d S . .
Cl1 Cl 0.19283(13) 0.81887(12) 0.38236(9) 0.0447(3) Uani 1 1 d . . .
O1 O 0.3352(6) 0.8249(7) 0.4623(4) 0.0991(17) Uani 1 1 d . . .
N1 N 0.0969(4) 0.3877(4) 0.3917(3) 0.0332(7) Uani 1 1 d . . .
C1 C -0.0152(5) 0.2811(5) 0.3203(3) 0.0392(9) Uani 1 1 d . . .
H1A H 0.0423 0.2331 0.2691 0.047 Uiso 1 1 calc R . .
H1B H -0.0465 0.1984 0.3649 0.047 Uiso 1 1 calc R . .
H1 H 0.127(6) 0.462(6) 0.343(4) 0.046(13) Uiso 1 1 d . . .
O2 O 0.0616(6) 0.7756(7) 0.4253(5) 0.1052(18) Uani 1 1 d . . .
N2 N 0.2093(4) 0.4629(4) 0.6040(3) 0.0321(7) Uani 1 1 d . . .
C2 C 0.2432(5) 0.3086(5) 0.4523(3) 0.0388(9) Uani 1 1 d . . .
H2A H 0.3154 0.2829 0.4035 0.047 Uiso 1 1 calc R . .
H2B H 0.2135 0.2126 0.4845 0.047 Uiso 1 1 calc R . .
H2 H 0.194(5) 0.382(5) 0.646(3) 0.032(11) Uiso 1 1 d . . .
O3 O 0.1751(7) 0.9398(7) 0.3122(6) 0.124(2) Uani 1 1 d . . .
N3 N 0.1581(4) 0.6466(4) 0.7395(3) 0.0398(8) Uani 1 1 d . . .
C3 C 0.3265(5) 0.4172(5) 0.5398(3) 0.0365(9) Uani 1 1 d . . .
H3A H 0.4196 0.3657 0.5863 0.044 Uiso 1 1 calc R . .
H3B H 0.3658 0.5087 0.5074 0.044 Uiso 1 1 calc R . .
O4 O 0.2222(10) 0.6907(6) 0.3179(5) 0.133(3) Uani 1 1 d . . .
C4 C 0.2696(5) 0.5959(5) 0.6769(3) 0.0400(9) Uani 1 1 d . . .
H4A H 0.3711 0.5658 0.7263 0.048 Uiso 1 1 calc R . .
H4B H 0.2936 0.6824 0.6327 0.048 Uiso 1 1 calc R . .
C5 C 0.1321(6) 0.5368(6) 0.8204(4) 0.0483(11) Uani 1 1 d . . .
H5A H 0.0655 0.5838 0.8654 0.072 Uiso 1 1 calc R . .
H5B H 0.2357 0.5069 0.8655 0.072 Uiso 1 1 calc R . .
H5C H 0.0777 0.4459 0.7848 0.072 Uiso 1 1 calc R . .

loop_
_atom_site_aniso_label
_atom_site_aniso_U_11
_atom_site_aniso_U_22
_atom_site_aniso_U_33
_atom_site_aniso_U_23
_atom_site_aniso_U_13
_atom_site_aniso_U_12
Ni1 0.0210(4) 0.0303(4) 0.0293(4) -0.0037(2) 0.0066(3) 0.0019(2)
Cl1 0.0459(6) 0.0428(6) 0.0471(6) 0.0034(4) 0.0141(5) -0.0074(4)
O1 0.061(3) 0.153(5) 0.078(3) 0.018(3) 0.003(2) -0.021(3)
N1 0.0323(17) 0.0335(17) 0.0342(17) 0.0008(14) 0.0082(14) 0.0055(13)
C1 0.041(2) 0.034(2) 0.041(2) -0.0049(17) 0.0054(18) 0.0025(17)
O2 0.073(3) 0.117(4) 0.141(5) 0.012(4) 0.057(3) -0.011(3)
N2 0.0299(17) 0.0332(16) 0.0339(17) 0.0008(14) 0.0084(14) 0.0012(13)
C2 0.037(2) 0.045(2) 0.036(2) 0.0011(17) 0.0106(17) 0.0138(17)
O3 0.091(4) 0.081(3) 0.190(7) 0.079(4) 0.009(4) 0.003(3)
N3 0.0409(19) 0.0409(18) 0.0359(18) -0.0049(15) 0.0044(15) 0.0016(15)
C3 0.0259(18) 0.045(2) 0.041(2) 0.0038(17) 0.0108(16) 0.0056(16)
O4 0.218(7) 0.073(3) 0.144(5) -0.033(3) 0.119(6) -0.040(4)
C4 0.035(2) 0.040(2) 0.042(2) -0.0074(18) 0.0017(17) -0.0050(17)
C5 0.059(3) 0.051(3) 0.034(2) -0.0004(19) 0.007(2) 0.006(2)

loop_
_atom_type_symbol
_atom_type_description
_atom_type_scat_dispersion_real
_atom_type_scat_dispersion_imag
_atom_type_scat_source
C C 0.0033 0.0016 'International Tables Vol C Tables 4.2.6.8 and 6.1.1.4'
H H 0.0000 0.0000 'International Tables Vol C Tables 4.2.6.8 and 6.1.1.4'
N N 0.0061 0.0033 'International Tables Vol C Tables 4.2.6.8 and 6.1.1.4'
O O 0.0106 0.0060 'International Tables Vol C Tables 4.2.6.8 and 6.1.1.4'
Ni Ni 0.3393 1.1124 'International Tables Vol C Tables 4.2.6.8 and 6.1.1.4'
Cl Cl 0.1484 0.1585 'International Tables Vol C Tables 4.2.6.8 and 6.1.1.4'

loop_
_geom_angle_atom_site_label_1
_geom_angle_atom_site_label_2
_geom_angle_atom_site_label_3
_geom_angle
_geom_angle_site_symmetry_1
_geom_angle_site_symmetry_3
_geom_angle_publ_flag
N2 Ni1 N2 180.000(1) 3_566 . ?
N2 Ni1 N1 93.71(14) 3_566 . ?
N2 Ni1 N1 86.29(14) . . ?
N2 Ni1 N1 86.29(14) 3_566 3_566 ?
N2 Ni1 N1 93.71(14) . 3_566 ?
N1 Ni1 N1 180.00(12) . 3_566 ?
O3 Cl1 O2 118.5(4) . . ?
O3 Cl1 O1 113.5(3) . . ?
O2 Cl1 O1 111.5(3) . . ?
O3 Cl1 O4 103.6(4) . . ?
O2 Cl1 O4 105.3(4) . . ?
O1 Cl1 O4 102.3(4) . . ?
C2 N1 C1 112.5(3) . . ?
C2 N1 Ni1 107.1(2) . . ?
C1 N1 Ni1 114.7(3) . . ?
C2 N1 H1 109(3) . . ?
C1 N1 H1 105(3) . . ?
Ni1 N1 H1 108(3) . . ?
N3 C1 N1 114.0(3) 3_566 . ?
N3 C1 H1A 108.7 3_566 . ?
N1 C1 H1A 108.7 . . ?
N3 C1 H1B 108.7 3_566 . ?
N1 C1 H1B 108.7 . . ?
H1A C1 H1B 107.6 . . ?
C3 N2 C4 111.5(3) . . ?
C3 N2 Ni1 106.9(2) . . ?
C4 N2 Ni1 114.8(3) . . ?
C3 N2 H2 109(3) . . ?
C4 N2 H2 108(3) . . ?
Ni1 N2 H2 107(3) . . ?
N1 C2 C3 107.4(3) . . ?
N1 C2 H2A 110.2 . . ?
C3 C2 H2A 110.2 . . ?
N1 C2 H2B 110.2 . . ?
C3 C2 H2B 110.2 . . ?
H2A C2 H2B 108.5 . . ?
C1 N3 C4 115.4(3) 3_566 . ?
C1 N3 C5 115.0(4) 3_566 . ?
C4 N3 C5 114.1(4) . . ?
N2 C3 C2 108.0(3) . . ?
N2 C3 H3A 110.1 . . ?
C2 C3 H3A 110.1 . . ?
N2 C3 H3B 110.1 . . ?
C2 C3 H3B 110.1 . . ?
H3A C3 H3B 108.4 . . ?
N3 C4 N2 113.6(3) . . ?
N3 C4 H4A 108.9 . . ?
N2 C4 H4A 108.9 . . ?
N3 C4 H4B 108.9 . . ?
N2 C4 H4B 108.9 . . ?
H4A C4 H4B 107.7 . . ?
N3 C5 H5A 109.5 . . ?
N3 C5 H5B 109.5 . . ?
H5A C5 H5B 109.5 . . ?
N3 C5 H5C 109.5 . . ?
H5A C5 H5C 109.5 . . ?
H5B C5 H5C 109.5 . . ?

loop_
_geom_bond_atom_site_label_1
_geom_bond_atom_site_label_2
_geom_bond_distance
_geom_bond_site_symmetry_2
_geom_bond_publ_flag
Ni1 N2 2.008(3) 3_566 ?
Ni1 N2 2.008(3) . ?
Ni1 N1 2.010(3) . ?
Ni1 N1 2.010(3) 3_566 ?
Cl1 O3 1.370(5) . ?
Cl1 O2 1.400(5) . ?
Cl1 O1 1.408(5) . ?
Cl1 O4 1.441(5) . ?
N1 C2 1.489(5) . ?
N1 C1 1.495(5) . ?
N1 H1 0.97(5) . ?
C1 N3 1.437(5) 3_566 ?
C1 H1A 0.9900 . ?
C1 H1B 0.9900 . ?
N2 C3 1.477(5) . ?
N2 C4 1.506(5) . ?
N2 H2 0.91(5) . ?
C2 C3 1.519(6) . ?
C2 H2A 0.9900 . ?
C2 H2B 0.9900 . ?
N3 C1 1.437(5) 3_566 ?
N3 C4 1.437(6) . ?
N3 C5 1.459(6) . ?
C3 H3A 0.9900 . ?
C3 H3B 0.9900 . ?
C4 H4A 0.9900 . ?
C4 H4B 0.9900 . ?
C5 H5A 0.9800 . ?
C5 H5B 0.9800 . ?
C5 H5C 0.9800 . ?

loop_
_geom_hbond_atom_site_label_D
_geom_hbond_atom_site_label_H
_geom_hbond_atom_site_label_A
_geom_hbond_distance_DH
_geom_hbond_distance_HA
_geom_hbond_distance_DA
_geom_hbond_angle_DHA
_geom_hbond_site_symmetry_A
N2 H2 O2 0.91(5) 2.57(4) 3.074(6) 115(3) 3_566
N1 H1 O4 0.97(5) 2.20(5) 3.075(6) 149(4) .

loop_
_geom_torsion_atom_site_label_1
_geom_torsion_atom_site_label_2
_geom_torsion_atom_site_label_3
_geom_torsion_atom_site_label_4
_geom_torsion
_geom_torsion_site_symmetry_1
_geom_torsion_site_symmetry_2
_geom_torsion_site_symmetry_3
_geom_torsion_site_symmetry_4
_geom_torsion_publ_flag
N2 Ni1 N1 C2 -166.0(3) 3_566 . . . ?
N2 Ni1 N1 C2 14.0(3) . . . . ?
N2 Ni1 N1 C1 -40.5(3) 3_566 . . . ?
N2 Ni1 N1 C1 139.5(3) . . . . ?
C2 N1 C1 N3 179.9(3) . . . 3_566 ?
Ni1 N1 C1 N3 57.3(4) . . . 3_566 ?
N1 Ni1 N2 C3 15.3(3) . . . . ?
N1 Ni1 N2 C3 -164.7(3) 3_566 . . . ?
N1 Ni1 N2 C4 139.6(3) . . . . ?
N1 Ni1 N2 C4 -40.4(3) 3_566 . . . ?
C1 N1 C2 C3 -166.7(3) . . . . ?
Ni1 N1 C2 C3 -39.9(4) . . . . ?
C4 N2 C3 C2 -167.6(3) . . . . ?
Ni1 N2 C3 C2 -41.3(4) . . . . ?
N1 C2 C3 N2 54.8(4) . . . . ?
C1 N3 C4 N2 -68.9(5) 3_566 . . . ?
C5 N3 C4 N2 67.6(5) . . . . ?
C3 N2 C4 N3 178.8(3) . . . . ?
Ni1 N2 C4 N3 57.0(4) . . . . ?
